data_1574523
loop_
_publ_author_name
'Hyun, Young Eum'
'Kweon, Jeonguk'
'Linh Phan, Thi Hieu'
'Kim, Dongwook'
'Han, Sunkyu'

_publ_section_title
;
 \a-N-phthalimido-oxy isobutyrate-mediated deoxygenative arylation: total
 synthesis of alanenses A and B
;
_journal_issue 22
_journal_name_full 'Chemical Science'
_journal_page_first 9943
_journal_page_last 9950
_journal_paper_doi 10.1039/D5SC00341E
_journal_volume 16
_journal_year 2025
_chemical_formula_moiety 'C16 H22 O3'
_chemical_formula_sum 'C16 H22 O3'
_chemical_formula_weight 262.33
_space_group_crystal_system monoclinic
_space_group_IT_number 14
_space_group_name_Hall '-P 2ybc'
_space_group_name_H-M_alt 'P 1 21/c 1'
_atom_sites_solution_hydrogens mixed
_atom_sites_solution_primary direct
_audit_creation_method SHELXL-2019/3
_audit_update_record
;
2024-11-18 deposited with the CCDC.	2025-04-25 downloaded from the CCDC.
;
_cell_angle_alpha 90
_cell_angle_beta 103.521(14)
_cell_angle_gamma 90
_cell_formula_units_Z 4
_cell_length_a 13.050(5)
_cell_length_b 15.376(6)
_cell_length_c 7.436(3)
_cell_measurement_reflns_used 4650
_cell_measurement_temperature 296(2)
_cell_measurement_theta_max 26.98
_cell_measurement_theta_min 2.65
_cell_volume 1450.7(10)
_computing_cell_refinement 'Bruker APEX5 software'
_computing_data_collection 'Bruker APEX5 software'
_computing_data_reduction 'Bruker APEX5 software'
_computing_molecular_graphics ORTEP
_computing_publication_material CIFTAB
_computing_structure_refinement 'SHELXL-2019/2 (Sheldrick, 2019)'
_computing_structure_solution 'SHELXS-2013/1 (Sheldrick, 2013)'
_diffrn_ambient_temperature 296(2)
_diffrn_measured_fraction_theta_full 0.996
_diffrn_measured_fraction_theta_max 0.991
_diffrn_measurement_device_type 'PHOTON II CPAD detector'
_diffrn_measurement_method 'phi and omega scans'
_diffrn_radiation_type MoK\a
_diffrn_radiation_wavelength 0.71073
_diffrn_reflns_av_R_equivalents 0.0926
_diffrn_reflns_av_unetI/netI 0.0624
_diffrn_reflns_Laue_measured_fraction_full 0.996
_diffrn_reflns_Laue_measured_fraction_max 0.991
_diffrn_reflns_limit_h_max 16
_diffrn_reflns_limit_h_min -16
_diffrn_reflns_limit_k_max 19
_diffrn_reflns_limit_k_min -19
_diffrn_reflns_limit_l_max 9
_diffrn_reflns_limit_l_min -8
_diffrn_reflns_number 16296
_diffrn_reflns_point_group_measured_fraction_full 0.996
_diffrn_reflns_point_group_measured_fraction_max 0.991
_diffrn_reflns_theta_full 25.242
_diffrn_reflns_theta_max 26.998
_diffrn_reflns_theta_min 2.649
_diffrn_source 'Ius 3.0 microfocus source'
_exptl_absorpt_coefficient_mu 0.081
_exptl_absorpt_correction_T_max 0.7455
_exptl_absorpt_correction_T_min 0.6620
_exptl_absorpt_correction_type multi-scan
_exptl_absorpt_process_details SADABS
_exptl_crystal_colour colourless
_exptl_crystal_density_diffrn 1.201
_exptl_crystal_description needle
_exptl_crystal_F_000 568
_exptl_crystal_size_max 0.119
_exptl_crystal_size_mid 0.029
_exptl_crystal_size_min 0.027
_refine_diff_density_max 0.145
_refine_diff_density_min -0.150
_refine_diff_density_rms 0.037
_refine_ls_extinction_method none
_refine_ls_goodness_of_fit_ref 1.082
_refine_ls_hydrogen_treatment mixed
_refine_ls_matrix_type full
_refine_ls_number_parameters 180
_refine_ls_number_reflns 3149
_refine_ls_number_restraints 0
_refine_ls_restrained_S_all 1.082
_refine_ls_R_factor_all 0.1244
_refine_ls_R_factor_gt 0.0583
_refine_ls_shift/su_max 0.000
_refine_ls_shift/su_mean 0.000
_refine_ls_structure_factor_coef Fsqd
_refine_ls_weighting_details 'w=1/[\s^2^(Fo^2^)+(0.0314P)^2^+0.3495P] where P=(Fo^2^+2Fc^2^)/3'
_refine_ls_weighting_scheme calc
_refine_ls_wR_factor_gt 0.1027
_refine_ls_wR_factor_ref 0.1293
_reflns_Friedel_coverage 0.000
_reflns_number_gt 1756
_reflns_number_total 3149
_reflns_threshold_expression 'I > 2\s(I)'
_cod_data_source_file d5sc00341e2.cif
_cod_data_source_block A24243O_014
_cod_depositor_comments
;
The following automatic conversions were performed:

data item '_exptl_absorpt_correction_type' value 'MULTI-SCAN' was
changed to 'multi-scan' in accordance with the
/home/data/users/saulius/crontab/automatic-downloads/rss-feeds/RSC/lib/dictionaries/cif_core.dic
dictionary named 'cif_core.dic' version 2.4.2 last updated on
2011-04-26.

Automatic conversion script
Id: cif_fix_values 8170 2020-07-09 18:12:32Z antanas 

 Adding full bibliography for 1574522--1574525.cif.
;
_cod_original_cell_volume 1450.6(9)
_cod_original_sg_symbol_H-M 'P 21/c'
_cod_database_code 1574523
_shelx_shelxl_version_number 2019/3
_shelx_space_group_comment
;
The symmetry employed for this shelxl refinement is uniquely defined
by the following loop, which should always be used as a source of
symmetry information in preference to the above space-group names.
They are only intended as comments.
;
_shelx_estimated_absorpt_t_min 0.990
_shelx_estimated_absorpt_t_max 0.998

loop_
_space_group_symop_operation_xyz
'x, y, z'
'-x, y+1/2, -z+1/2'
'-x, -y, -z'
'x, -y-1/2, z-1/2'

loop_
_atom_site_label
_atom_site_type_symbol
_atom_site_fract_x
_atom_site_fract_y
_atom_site_fract_z
_atom_site_U_iso_or_equiv
_atom_site_adp_type
_atom_site_occupancy
_atom_site_site_symmetry_order
_atom_site_calc_flag
_atom_site_refinement_flags_posn
_atom_site_refinement_flags_adp
_atom_site_refinement_flags_occupancy
_atom_site_disorder_assembly
_atom_site_disorder_group
C1 C 0.32301(18) 0.24558(14) 0.3692(3) 0.0475(6) Uani 1 1 d . . . . .
H1 H 0.297913 0.189443 0.377217 0.057 Uiso 1 1 calc R U . . .
C2 C 0.42665(18) 0.25822(14) 0.3655(3) 0.0479(6) Uani 1 1 d . . . . .
C3 C 0.46632(18) 0.34267(15) 0.3585(3) 0.0493(6) Uani 1 1 d . . . . .
C4 C 0.39672(18) 0.41114(14) 0.3482(3) 0.0487(6) Uani 1 1 d . . . . .
H4 H 0.422529 0.467219 0.342794 0.058 Uiso 1 1 calc R U . . .
C5 C 0.29008(17) 0.40138(13) 0.3453(3) 0.0413(5) Uani 1 1 d . . . . .
C6 C 0.25484(17) 0.31646(13) 0.3610(3) 0.0426(5) Uani 1 1 d . . . . .
O7 O 0.49891(13) 0.19309(11) 0.3711(3) 0.0631(5) Uani 1 1 d . . . . .
C8 C 0.4601(2) 0.10644(15) 0.3657(4) 0.0674(8) Uani 1 1 d . . . . .
H8A H 0.516563 0.066363 0.365998 0.101 Uiso 1 1 calc R U . . .
H8B H 0.405611 0.098338 0.255419 0.101 Uiso 1 1 calc R U . . .
H8C H 0.432013 0.096138 0.472167 0.101 Uiso 1 1 calc R U . . .
C9 C 0.5799(2) 0.35572(18) 0.3595(4) 0.0691(8) Uani 1 1 d . . . . .
H9A H 0.594089 0.416779 0.353547 0.104 Uiso 1 1 calc R U . . .
H9B H 0.595493 0.326940 0.254455 0.104 Uiso 1 1 calc R U . . .
H9C H 0.622996 0.331825 0.471037 0.104 Uiso 1 1 calc R U . . .
C10 C 0.14607(18) 0.29871(13) 0.3765(3) 0.0454(6) Uani 1 1 d . . . . .
O11 O 0.10989(14) 0.22533(10) 0.3655(3) 0.0639(5) Uani 1 1 d . . . . .
C12 C 0.08191(17) 0.37677(13) 0.4118(3) 0.0448(5) Uani 1 1 d . . . . .
O13 O 0.12381(14) 0.40504(10) 0.5977(2) 0.0542(4) Uani 1 1 d . . . . .
H13 H 0.121(2) 0.3673(19) 0.681(4) 0.081 Uiso 1 1 d . U . . .
C14 C -0.03379(19) 0.35425(16) 0.3813(4) 0.0619(7) Uani 1 1 d . . . . .
H14A H -0.059451 0.333052 0.257497 0.093 Uiso 1 1 calc R U . . .
H14B H -0.072661 0.405249 0.399232 0.093 Uiso 1 1 calc R U . . .
H14C H -0.042650 0.310163 0.467833 0.093 Uiso 1 1 calc R U . . .
C15 C 0.10155(17) 0.44980(13) 0.2875(3) 0.0475(6) Uani 1 1 d . . . . .
H15A H 0.057650 0.499082 0.301441 0.057 Uiso 1 1 calc R U . . .
H15B H 0.080909 0.430719 0.159749 0.057 Uiso 1 1 calc R U . . .
C16 C 0.21624(17) 0.47884(13) 0.3298(3) 0.0437(5) Uani 1 1 d . . . . .
H16 H 0.230865 0.506588 0.451773 0.052 Uiso 1 1 calc R U . . .
C17 C 0.23679(19) 0.54821(14) 0.1916(3) 0.0517(6) Uani 1 1 d . . . . .
H17 H 0.311378 0.564213 0.230904 0.062 Uiso 1 1 calc R U . . .
C18 C 0.2192(2) 0.51434(19) -0.0056(4) 0.0725(8) Uani 1 1 d . . . . .
H18A H 0.244290 0.556410 -0.080553 0.109 Uiso 1 1 calc R U . . .
H18B H 0.145272 0.504539 -0.054894 0.109 Uiso 1 1 calc R U . . .
H18C H 0.256811 0.460716 -0.005860 0.109 Uiso 1 1 calc R U . . .
C19 C 0.1734(2) 0.63095(15) 0.1989(5) 0.0712(8) Uani 1 1 d . . . . .
H19A H 0.195827 0.675400 0.125988 0.107 Uiso 1 1 calc R U . . .
H19B H 0.184526 0.650301 0.324784 0.107 Uiso 1 1 calc R U . . .
H19C H 0.099805 0.619221 0.150666 0.107 Uiso 1 1 calc R U . . .

loop_
_atom_site_aniso_label
_atom_site_aniso_U_11
_atom_site_aniso_U_22
_atom_site_aniso_U_33
_atom_site_aniso_U_23
_atom_site_aniso_U_13
_atom_site_aniso_U_12
C1 0.0555(15) 0.0395(11) 0.0470(14) 0.0012(10) 0.0107(10) 0.0033(10)
C2 0.0507(14) 0.0466(12) 0.0452(14) 0.0016(10) 0.0091(10) 0.0086(10)
C3 0.0457(13) 0.0534(13) 0.0464(14) 0.0024(10) 0.0059(10) 0.0014(10)
C4 0.0485(14) 0.0449(12) 0.0505(14) 0.0041(10) 0.0070(11) -0.0036(10)
C5 0.0468(13) 0.0400(10) 0.0345(12) 0.0009(9) 0.0044(9) -0.0003(9)
C6 0.0472(13) 0.0403(11) 0.0401(13) -0.0021(9) 0.0099(10) 0.0020(9)
O7 0.0578(10) 0.0525(9) 0.0809(13) 0.0048(9) 0.0203(9) 0.0166(8)
C8 0.0787(18) 0.0484(13) 0.079(2) 0.0018(13) 0.0263(15) 0.0179(13)
C9 0.0498(15) 0.0706(16) 0.084(2) 0.0000(15) 0.0105(14) 0.0024(13)
C10 0.0522(14) 0.0390(11) 0.0445(13) -0.0027(9) 0.0104(10) -0.0006(10)
O11 0.0642(11) 0.0407(8) 0.0939(15) -0.0133(8) 0.0329(10) -0.0095(7)
C12 0.0466(13) 0.0419(11) 0.0459(13) -0.0030(10) 0.0109(10) -0.0004(9)
O13 0.0733(11) 0.0455(8) 0.0450(10) -0.0020(7) 0.0166(8) -0.0005(8)
C14 0.0540(15) 0.0544(13) 0.0790(19) -0.0005(13) 0.0186(13) 0.0022(11)
C15 0.0484(13) 0.0427(11) 0.0504(14) 0.0039(10) 0.0096(11) 0.0053(10)
C16 0.0475(13) 0.0378(10) 0.0444(13) 0.0018(9) 0.0080(10) 0.0022(9)
C17 0.0556(14) 0.0435(12) 0.0571(15) 0.0084(10) 0.0156(11) 0.0041(10)
C18 0.086(2) 0.0746(17) 0.0603(18) 0.0164(15) 0.0251(15) 0.0184(15)
C19 0.083(2) 0.0458(13) 0.088(2) 0.0164(13) 0.0273(16) 0.0116(13)

loop_
_atom_type_symbol
_atom_type_description
_atom_type_scat_dispersion_real
_atom_type_scat_dispersion_imag
_atom_type_scat_source
C C 0.0033 0.0016 'International Tables Vol C Tables 4.2.6.8 and 6.1.1.4'
H H 0.0000 0.0000 'International Tables Vol C Tables 4.2.6.8 and 6.1.1.4'
O O 0.0106 0.0060 'International Tables Vol C Tables 4.2.6.8 and 6.1.1.4'

loop_
_geom_angle_atom_site_label_1
_geom_angle_atom_site_label_2
_geom_angle_atom_site_label_3
_geom_angle
_geom_angle_site_symmetry_1
_geom_angle_site_symmetry_3
_geom_angle_publ_flag
C2 C1 C6 120.5(2) . . ?
C2 C1 H1 119.7 . . ?
C6 C1 H1 119.7 . . ?
O7 C2 C1 124.8(2) . . ?
O7 C2 C3 114.9(2) . . ?
C1 C2 C3 120.4(2) . . ?
C4 C3 C2 117.6(2) . . ?
C4 C3 C9 122.5(2) . . ?
C2 C3 C9 119.9(2) . . ?
C3 C4 C5 124.0(2) . . ?
C3 C4 H4 118.0 . . ?
C5 C4 H4 118.0 . . ?
C4 C5 C6 116.46(19) . . ?
C4 C5 C16 121.98(19) . . ?
C6 C5 C16 121.55(19) . . ?
C5 C6 C1 120.9(2) . . ?
C5 C6 C10 121.34(19) . . ?
C1 C6 C10 117.76(19) . . ?
C2 O7 C8 116.49(19) . . ?
O7 C8 H8A 109.5 . . ?
O7 C8 H8B 109.5 . . ?
H8A C8 H8B 109.5 . . ?
O7 C8 H8C 109.5 . . ?
H8A C8 H8C 109.5 . . ?
H8B C8 H8C 109.5 . . ?
C3 C9 H9A 109.5 . . ?
C3 C9 H9B 109.5 . . ?
H9A C9 H9B 109.5 . . ?
C3 C9 H9C 109.5 . . ?
H9A C9 H9C 109.5 . . ?
H9B C9 H9C 109.5 . . ?
O11 C10 C6 122.0(2) . . ?
O11 C10 C12 121.5(2) . . ?
C6 C10 C12 116.48(18) . . ?
O13 C12 C14 110.9(2) . . ?
O13 C12 C15 106.48(17) . . ?
C14 C12 C15 112.55(19) . . ?
O13 C12 C10 107.77(17) . . ?
C14 C12 C10 111.34(19) . . ?
C15 C12 C10 107.5(2) . . ?
C12 O13 H13 115(2) . . ?
C12 C14 H14A 109.5 . . ?
C12 C14 H14B 109.5 . . ?
H14A C14 H14B 109.5 . . ?
C12 C14 H14C 109.5 . . ?
H14A C14 H14C 109.5 . . ?
H14B C14 H14C 109.5 . . ?
C12 C15 C16 112.95(18) . . ?
C12 C15 H15A 109.0 . . ?
C16 C15 H15A 109.0 . . ?
C12 C15 H15B 109.0 . . ?
C16 C15 H15B 109.0 . . ?
H15A C15 H15B 107.8 . . ?
C5 C16 C15 111.18(17) . . ?
C5 C16 C17 112.66(19) . . ?
C15 C16 C17 112.31(18) . . ?
C5 C16 H16 106.8 . . ?
C15 C16 H16 106.8 . . ?
C17 C16 H16 106.8 . . ?
C18 C17 C19 111.0(2) . . ?
C18 C17 C16 113.2(2) . . ?
C19 C17 C16 111.8(2) . . ?
C18 C17 H17 106.8 . . ?
C19 C17 H17 106.8 . . ?
C16 C17 H17 106.8 . . ?
C17 C18 H18A 109.5 . . ?
C17 C18 H18B 109.5 . . ?
H18A C18 H18B 109.5 . . ?
C17 C18 H18C 109.5 . . ?
H18A C18 H18C 109.5 . . ?
H18B C18 H18C 109.5 . . ?
C17 C19 H19A 109.5 . . ?
C17 C19 H19B 109.5 . . ?
H19A C19 H19B 109.5 . . ?
C17 C19 H19C 109.5 . . ?
H19A C19 H19C 109.5 . . ?
H19B C19 H19C 109.5 . . ?

loop_
_geom_bond_atom_site_label_1
_geom_bond_atom_site_label_2
_geom_bond_distance
_geom_bond_site_symmetry_2
_geom_bond_publ_flag
C1 C2 1.373(3) . ?
C1 C6 1.399(3) . ?
C1 H1 0.9300 . ?
C2 O7 1.369(3) . ?
C2 C3 1.403(3) . ?
C3 C4 1.381(3) . ?
C3 C9 1.494(4) . ?
C4 C5 1.395(3) . ?
C4 H4 0.9300 . ?
C5 C6 1.398(3) . ?
C5 C16 1.519(3) . ?
C6 C10 1.476(3) . ?
O7 C8 1.422(3) . ?
C8 H8A 0.9600 . ?
C8 H8B 0.9600 . ?
C8 H8C 0.9600 . ?
C9 H9A 0.9600 . ?
C9 H9B 0.9600 . ?
C9 H9C 0.9600 . ?
C10 O11 1.219(3) . ?
C10 C12 1.521(3) . ?
C12 O13 1.430(3) . ?
C12 C14 1.514(4) . ?
C12 C15 1.514(3) . ?
O13 H13 0.86(3) . ?
C14 H14A 0.9600 . ?
C14 H14B 0.9600 . ?
C14 H14C 0.9600 . ?
C15 C16 1.523(3) . ?
C15 H15A 0.9700 . ?
C15 H15B 0.9700 . ?
C16 C17 1.547(3) . ?
C16 H16 0.9800 . ?
C17 C18 1.522(4) . ?
C17 C19 1.526(3) . ?
C17 H17 0.9800 . ?
C18 H18A 0.9600 . ?
C18 H18B 0.9600 . ?
C18 H18C 0.9600 . ?
C19 H19A 0.9600 . ?
C19 H19B 0.9600 . ?
C19 H19C 0.9600 . ?

loop_
_geom_hbond_atom_site_label_D
_geom_hbond_atom_site_label_H
_geom_hbond_atom_site_label_A
_geom_hbond_distance_DH
_geom_hbond_distance_HA
_geom_hbond_distance_DA
_geom_hbond_angle_DHA
_geom_hbond_site_symmetry_A
_geom_hbond_publ_flag
O13 H13 O11 0.86(3) 2.00(3) 2.861(3) 177(3) 4_566 yes

loop_
_geom_torsion_atom_site_label_1
_geom_torsion_atom_site_label_2
_geom_torsion_atom_site_label_3
_geom_torsion_atom_site_label_4
_geom_torsion
_geom_torsion_site_symmetry_1
_geom_torsion_site_symmetry_2
_geom_torsion_site_symmetry_3
_geom_torsion_site_symmetry_4
_geom_torsion_publ_flag
C6 C1 C2 O7 -179.4(2) . . . . ?
C6 C1 C2 C3 1.7(3) . . . . ?
O7 C2 C3 C4 178.5(2) . . . . ?
C1 C2 C3 C4 -2.5(3) . . . . ?
O7 C2 C3 C9 -0.6(3) . . . . ?
C1 C2 C3 C9 178.4(2) . . . . ?
C2 C3 C4 C5 0.4(4) . . . . ?
C9 C3 C4 C5 179.4(2) . . . . ?
C3 C4 C5 C6 2.5(3) . . . . ?
C3 C4 C5 C16 -178.7(2) . . . . ?
C4 C5 C6 C1 -3.2(3) . . . . ?
C16 C5 C6 C1 177.9(2) . . . . ?
C4 C5 C6 C10 174.4(2) . . . . ?
C16 C5 C6 C10 -4.4(3) . . . . ?
C2 C1 C6 C5 1.2(3) . . . . ?
C2 C1 C6 C10 -176.5(2) . . . . ?
C1 C2 O7 C8 5.2(4) . . . . ?
C3 C2 O7 C8 -175.9(2) . . . . ?
C5 C6 C10 O11 170.0(2) . . . . ?
C1 C6 C10 O11 -12.3(3) . . . . ?
C5 C6 C10 C12 -11.4(3) . . . . ?
C1 C6 C10 C12 166.3(2) . . . . ?
O11 C10 C12 O13 107.3(2) . . . . ?
C6 C10 C12 O13 -71.3(2) . . . . ?
O11 C10 C12 C14 -14.5(3) . . . . ?
C6 C10 C12 C14 166.9(2) . . . . ?
O11 C10 C12 C15 -138.3(2) . . . . ?
C6 C10 C12 C15 43.2(3) . . . . ?
O13 C12 C15 C16 52.7(2) . . . . ?
C14 C12 C15 C16 174.5(2) . . . . ?
C10 C12 C15 C16 -62.6(2) . . . . ?
C4 C5 C16 C15 167.6(2) . . . . ?
C6 C5 C16 C15 -13.7(3) . . . . ?
C4 C5 C16 C17 40.5(3) . . . . ?
C6 C5 C16 C17 -140.7(2) . . . . ?
C12 C15 C16 C5 48.1(3) . . . . ?
C12 C15 C16 C17 175.35(19) . . . . ?
C5 C16 C17 C18 62.1(3) . . . . ?
C15 C16 C17 C18 -64.3(3) . . . . ?
C5 C16 C17 C19 -171.6(2) . . . . ?
C15 C16 C17 C19 61.9(3) . . . . ?
